data_7024811
loop_
_publ_author_name
'Panda, Manas K.'
'Shaikh, Mobin M.'
'Ghosh, Prasenjit'

_publ_section_title
;
 Controlled oxidation of organic sulfides to sulfoxides under ambient
 conditions by a series of titanium isopropoxide complexes using
 environmentally benign H2O2 as an oxidant.
;
_journal_issue 9
_journal_name_full 'Dalton transactions (Cambridge, England : 2003)'
_journal_page_first 2428
_journal_page_last 2440
_journal_paper_doi 10.1039/b921720g
_journal_volume 39
_journal_year 2010
_chemical_formula_sum 'C61 H84 N2 O8 Ti'
_chemical_formula_weight 1021.20
_chemical_name_systematic
;
?
;
_space_group_IT_number 14
_symmetry_cell_setting monoclinic
_symmetry_space_group_name_Hall '-P 2ybc'
_symmetry_space_group_name_H-M 'P 1 21/c 1'
_atom_sites_solution_hydrogens geom
_atom_sites_solution_primary direct
_atom_sites_solution_secondary difmap
_audit_creation_method SHELXL-97
_cell_angle_alpha 90.000(17)
_cell_angle_beta 113.19(2)
_cell_angle_gamma 90.000(17)
_cell_formula_units_Z 4
_cell_length_a 19.743(4)
_cell_length_b 18.552(4)
_cell_length_c 16.993(4)
_cell_measurement_reflns_used 1859
_cell_measurement_temperature 150(2)
_cell_measurement_theta_max 32.7854
_cell_measurement_theta_min 2.9812
_cell_volume 5721(2)
_computing_cell_refinement 'CrysAlis RED, Oxford Diffraction Ltd.,'
_computing_data_collection 'CrysAlis CCD, Oxford Diffraction Ltd.,'
_computing_data_reduction 'CrysAlis RED, Oxford Diffraction Ltd.,'
_computing_molecular_graphics Ortep3
_computing_publication_material Shelx97
_computing_structure_refinement 'SHELXL-97 (Sheldrick, 1997)'
_computing_structure_solution 'SHELXS-97 (Sheldrick, 1997)'
_diffrn_ambient_temperature 150(2)
_diffrn_detector_area_resol_mean 15.9948
_diffrn_measured_fraction_theta_full 0.992
_diffrn_measured_fraction_theta_max 0.992
_diffrn_measurement_device_type 'OXFORD DIFFRACTION XCALIBUR-S'
_diffrn_measurement_method \w/q-scan
_diffrn_radiation_monochromator graphite
_diffrn_radiation_source 'Enhance (Mo) X-ray Source'
_diffrn_radiation_type MoK\a
_diffrn_radiation_wavelength 0.71073
_diffrn_reflns_av_R_equivalents 0.0997
_diffrn_reflns_av_sigmaI/netI 0.1350
_diffrn_reflns_limit_h_max 23
_diffrn_reflns_limit_h_min -14
_diffrn_reflns_limit_k_max 22
_diffrn_reflns_limit_k_min -21
_diffrn_reflns_limit_l_max 20
_diffrn_reflns_limit_l_min -20
_diffrn_reflns_number 28748
_diffrn_reflns_theta_full 25.00
_diffrn_reflns_theta_max 25.00
_diffrn_reflns_theta_min 2.99
_exptl_absorpt_coefficient_mu 0.204
_exptl_absorpt_correction_T_max 0.9527
_exptl_absorpt_correction_T_min 0.9377
_exptl_absorpt_correction_type multi-scan
_exptl_absorpt_process_details
;
CrysAlis RED, Oxford Diffraction Ltd.,
Version 1.171.32.15 (release 10-01-2008 CrysAlis171 .NET)
(compiled Jan 10 2008,16:37:18)
Empirical absorption correction using spherical harmonics,
implemented in SCALE3 ABSPACK scaling algorithm.
;
_exptl_crystal_colour yello
_exptl_crystal_density_diffrn 1.186
_exptl_crystal_density_method 'not measured'
_exptl_crystal_description block
_exptl_crystal_F_000 2200
_exptl_crystal_size_max 0.32
_exptl_crystal_size_mid 0.28
_exptl_crystal_size_min 0.24
_refine_diff_density_max 0.497
_refine_diff_density_min -0.383
_refine_diff_density_rms 0.056
_refine_ls_extinction_method none
_refine_ls_goodness_of_fit_ref 0.885
_refine_ls_hydrogen_treatment mixed
_refine_ls_matrix_type full
_refine_ls_number_parameters 666
_refine_ls_number_reflns 9986
_refine_ls_number_restraints 0
_refine_ls_restrained_S_all 0.885
_refine_ls_R_factor_all 0.1315
_refine_ls_R_factor_gt 0.0567
_refine_ls_shift/su_max 0.001
_refine_ls_shift/su_mean 0.000
_refine_ls_structure_factor_coef Fsqd
_refine_ls_weighting_details 'calc w=1/[\s^2^(Fo^2^)+(0.0572P)^2^+0.0000P] where P=(Fo^2^+2Fc^2^)/3'
_refine_ls_weighting_scheme calc
_refine_ls_wR_factor_gt 0.1112
_refine_ls_wR_factor_ref 0.1324
_reflns_number_gt 5157
_reflns_number_total 9986
_reflns_threshold_expression >2sigma(I)
_cod_data_source_file b921720g.txt
_cod_data_source_block pg212
_cod_depositor_comments
;
The following automatic conversions were performed:

'_symmetry_cell_setting' value 'Monoclinic' changed to 'monoclinic'
according to /home/saulius/struct/CIF-dictionaries/cif_core.dic
dictionary named 'cif_core.dic' version 2.4.2 from 2011-04-26.

Automatic conversion script
Id: cif_fix_values 1891 2012-01-12 08:04:46Z andrius 
;
_cod_original_sg_symbol_H-M 'P 21/c'
_cod_database_code 7024811

loop_
_symmetry_equiv_pos_as_xyz
'x, y, z'
'-x, y+1/2, -z+1/2'
'-x, -y, -z'
'x, -y-1/2, z-1/2'

loop_
_atom_site_label
_atom_site_type_symbol
_atom_site_fract_x
_atom_site_fract_y
_atom_site_fract_z
_atom_site_U_iso_or_equiv
_atom_site_adp_type
_atom_site_occupancy
_atom_site_symmetry_multiplicity
_atom_site_calc_flag
_atom_site_refinement_flags
Ti1 Ti 0.25645(3) 0.04972(3) 0.74670(4) 0.02106(16) Uani 1 1 d .
O1 O 0.18250(11) 0.03296(11) 0.79080(12) 0.0238(5) Uani 1 1 d .
O2 O 0.33174(11) 0.04304(11) 0.70312(13) 0.0246(5) Uani 1 1 d .
O3 O 0.30700(12) 0.10657(11) 0.83656(13) 0.0303(6) Uani 1 1 d .
O4 O 0.20192(12) 0.10902(11) 0.66039(13) 0.0288(5) Uani 1 1 d .
O5 O 0.06024(15) -0.22837(15) 0.30202(16) 0.0573(8) Uani 1 1 d .
O6 O 0.16230(15) -0.27668(14) 0.41181(19) 0.0648(9) Uani 1 1 d .
O7 O 0.37126(14) -0.30746(13) 1.03507(16) 0.0500(7) Uani 1 1 d .
O8 O 0.46360(14) -0.26200(14) 1.15709(15) 0.0481(7) Uani 1 1 d .
N1 N 0.19526(13) -0.05043(13) 0.66035(15) 0.0202(6) Uani 1 1 d .
N2 N 0.32110(13) -0.05400(13) 0.82301(15) 0.0208(6) Uani 1 1 d .
C1 C 0.11672(17) 0.00241(17) 0.77341(19) 0.0219(8) Uani 1 1 d .
C2 C 0.07968(17) 0.01340(17) 0.82962(19) 0.0240(8) Uani 1 1 d .
C3 C 0.01263(19) -0.02236(17) 0.8100(2) 0.0285(8) Uani 1 1 d .
H3 H -0.0117 -0.0163 0.8479 0.034 Uiso 1 1 calc R
C4 C -0.02121(18) -0.06666(17) 0.7379(2) 0.0272(8) Uani 1 1 d .
C5 C 0.01559(18) -0.07321(16) 0.6838(2) 0.0244(8) Uani 1 1 d .
H5 H -0.0057 -0.1022 0.6340 0.029 Uiso 1 1 calc R
C6 C 0.08241(17) -0.03926(16) 0.69900(19) 0.0206(7) Uani 1 1 d .
C7 C 0.10925(18) 0.06718(18) 0.9053(2) 0.0270(8) Uani 1 1 d .
C8 C 0.1880(2) 0.0486(2) 0.9670(2) 0.0490(11) Uani 1 1 d .
H8A H 0.1897 -0.0014 0.9863 0.073 Uiso 1 1 calc R
H8B H 0.2032 0.0810 1.0165 0.073 Uiso 1 1 calc R
H8C H 0.2215 0.0543 0.9375 0.073 Uiso 1 1 calc R
C9 C 0.1088(2) 0.14347(18) 0.8685(2) 0.0444(10) Uani 1 1 d .
H9A H 0.1390 0.1436 0.8345 0.067 Uiso 1 1 calc R
H9B H 0.1291 0.1780 0.9157 0.067 Uiso 1 1 calc R
H9C H 0.0581 0.1571 0.8322 0.067 Uiso 1 1 calc R
C10 C 0.0611(2) 0.0687(2) 0.9569(2) 0.0544(12) Uani 1 1 d .
H10A H 0.0111 0.0837 0.9198 0.082 Uiso 1 1 calc R
H10B H 0.0818 0.1029 1.0044 0.082 Uiso 1 1 calc R
H10C H 0.0595 0.0205 0.9797 0.082 Uiso 1 1 calc R
C11 C -0.0949(2) -0.1032(2) 0.7222(2) 0.0406(10) Uani 1 1 d .
C12 C -0.1529(2) -0.0457(2) 0.7183(3) 0.0583(12) Uani 1 1 d .
H12A H -0.1376 -0.0214 0.7738 0.087 Uiso 1 1 calc R
H12B H -0.2007 -0.0691 0.7048 0.087 Uiso 1 1 calc R
H12C H -0.1573 -0.0103 0.6738 0.087 Uiso 1 1 calc R
C13 C -0.0859(3) -0.1546(2) 0.7968(3) 0.0649(14) Uani 1 1 d .
H13A H -0.0531 -0.1944 0.7971 0.097 Uiso 1 1 calc R
H13B H -0.1341 -0.1740 0.7896 0.097 Uiso 1 1 calc R
H13C H -0.0647 -0.1283 0.8511 0.097 Uiso 1 1 calc R
C14 C -0.1256(2) -0.1452(2) 0.6386(3) 0.0602(13) Uani 1 1 d .
H14A H -0.1335 -0.1123 0.5906 0.090 Uiso 1 1 calc R
H14B H -0.1725 -0.1675 0.6321 0.090 Uiso 1 1 calc R
H14C H -0.0904 -0.1827 0.6393 0.090 Uiso 1 1 calc R
C15 C 0.11374(16) -0.04215(17) 0.63073(18) 0.0219(7) Uani 1 1 d .
H15A H 0.0901 -0.0828 0.5919 0.026 Uiso 1 1 calc R
H15B H 0.0992 0.0026 0.5965 0.026 Uiso 1 1 calc R
C16 C 0.21927(18) -0.11805(16) 0.7105(2) 0.0243(8) Uani 1 1 d .
H16A H 0.2074 -0.1597 0.6709 0.029 Uiso 1 1 calc R
H16B H 0.1921 -0.1239 0.7481 0.029 Uiso 1 1 calc R
C17 C 0.30112(17) -0.11713(17) 0.7644(2) 0.0247(8) Uani 1 1 d .
H17A H 0.3153 -0.1621 0.7983 0.030 Uiso 1 1 calc R
H17B H 0.3285 -0.1150 0.7266 0.030 Uiso 1 1 calc R
C18 C 0.21435(17) -0.04874(17) 0.58318(19) 0.0253(8) Uani 1 1 d .
H18A H 0.2670 -0.0618 0.6019 0.030 Uiso 1 1 calc R
H18B H 0.2090 0.0016 0.5622 0.030 Uiso 1 1 calc R
C19 C 0.17041(18) -0.09674(17) 0.5084(2) 0.0250(8) Uani 1 1 d .
C20 C 0.19182(18) -0.16770(19) 0.5034(2) 0.0344(9) Uani 1 1 d .
H20 H 0.2332 -0.1883 0.5481 0.041 Uiso 1 1 calc R
C21 C 0.1512(2) -0.2066(2) 0.4319(2) 0.0412(10) Uani 1 1 d .
C22 C 0.1086(3) -0.2876(3) 0.3280(4) 0.113(2) Uani 1 1 d .
H22A H 0.1332 -0.2941 0.2878 0.135 Uiso 1 1 calc R
H22B H 0.0803 -0.3319 0.3267 0.135 Uiso 1 1 calc R
C23 C 0.0910(2) -0.1779(2) 0.3666(2) 0.0392(10) Uani 1 1 d .
C24 C 0.0686(2) -0.1085(2) 0.3679(2) 0.0369(9) Uani 1 1 d .
H24 H 0.0274 -0.0886 0.3222 0.044 Uiso 1 1 calc R
C25 C 0.1101(2) -0.06867(18) 0.4407(2) 0.0307(9) Uani 1 1 d .
H25 H 0.0964 -0.0201 0.4442 0.037 Uiso 1 1 calc R
C26 C 0.30184(18) -0.06392(17) 0.8996(2) 0.0268(8) Uani 1 1 d .
H26A H 0.2499 -0.0801 0.8787 0.032 Uiso 1 1 calc R
H26B H 0.3044 -0.0161 0.9265 0.032 Uiso 1 1 calc R
C27 C 0.34800(18) -0.11600(18) 0.9690(2) 0.0253(8) Uani 1 1 d .
C28 C 0.40212(19) -0.08975(19) 1.0428(2) 0.0320(9) Uani 1 1 d .
H28 H 0.4107 -0.0392 1.0478 0.038 Uiso 1 1 calc R
C29 C 0.4451(2) -0.1341(2) 1.1107(2) 0.0376(9) Uani 1 1 d .
H29 H 0.4816 -0.1151 1.1616 0.045 Uiso 1 1 calc R
C30 C 0.43136(19) -0.20644(19) 1.0994(2) 0.0321(9) Uani 1 1 d .
C31 C 0.4314(2) -0.3258(2) 1.1113(2) 0.0543(12) Uani 1 1 d .
H31A H 0.4685 -0.3529 1.0975 0.065 Uiso 1 1 calc R
H31B H 0.4143 -0.3570 1.1471 0.065 Uiso 1 1 calc R
C32 C 0.37629(19) -0.23368(19) 1.0266(2) 0.0320(9) Uani 1 1 d .
C33 C 0.33349(18) -0.18991(18) 0.9610(2) 0.0291(8) Uani 1 1 d .
H33 H 0.2952 -0.2092 0.9117 0.035 Uiso 1 1 calc R
C34 C 0.40279(16) -0.04091(17) 0.85549(19) 0.0232(7) Uani 1 1 d .
H34A H 0.4281 -0.0831 0.8902 0.028 Uiso 1 1 calc R
H34B H 0.4146 0.0012 0.8944 0.028 Uiso 1 1 calc R
C35 C 0.43516(17) -0.02764(16) 0.78980(18) 0.0199(7) Uani 1 1 d .
C36 C 0.40006(17) 0.01858(16) 0.71977(19) 0.0211(7) Uani 1 1 d .
C37 C 0.43823(17) 0.03914(17) 0.66789(19) 0.0227(7) Uani 1 1 d .
C38 C 0.50827(17) 0.00950(17) 0.6871(2) 0.0258(8) Uani 1 1 d .
H38 H 0.5341 0.0233 0.6527 0.031 Uiso 1 1 calc R
C39 C 0.54243(17) -0.03929(17) 0.7540(2) 0.0255(8) Uani 1 1 d .
C40 C 0.50394(17) -0.05657(16) 0.8042(2) 0.0238(8) Uani 1 1 d .
H40 H 0.5254 -0.0894 0.8503 0.029 Uiso 1 1 calc R
C41 C 0.40602(19) 0.09635(19) 0.5965(2) 0.0317(9) Uani 1 1 d .
C42 C 0.3323(2) 0.0722(2) 0.5287(2) 0.0471(11) Uani 1 1 d .
H42A H 0.3378 0.0245 0.5071 0.071 Uiso 1 1 calc R
H42B H 0.3160 0.1069 0.4814 0.071 Uiso 1 1 calc R
H42C H 0.2955 0.0696 0.5541 0.071 Uiso 1 1 calc R
C43 C 0.3965(2) 0.16732(19) 0.6364(2) 0.0445(10) Uani 1 1 d .
H43A H 0.3649 0.1596 0.6680 0.067 Uiso 1 1 calc R
H43B H 0.3736 0.2030 0.5911 0.067 Uiso 1 1 calc R
H43C H 0.4448 0.1850 0.6757 0.067 Uiso 1 1 calc R
C44 C 0.4585(2) 0.1113(2) 0.5515(2) 0.0432(10) Uani 1 1 d .
H44A H 0.5060 0.1281 0.5936 0.065 Uiso 1 1 calc R
H44B H 0.4371 0.1485 0.5077 0.065 Uiso 1 1 calc R
H44C H 0.4658 0.0670 0.5245 0.065 Uiso 1 1 calc R
C45 C 0.61966(18) -0.06863(18) 0.7717(2) 0.0295(8) Uani 1 1 d .
C46 C 0.67619(19) -0.0093(2) 0.8100(3) 0.0525(11) Uani 1 1 d .
H46A H 0.6733 0.0082 0.8630 0.079 Uiso 1 1 calc R
H46B H 0.6661 0.0306 0.7690 0.079 Uiso 1 1 calc R
H46C H 0.7257 -0.0283 0.8225 0.079 Uiso 1 1 calc R
C47 C 0.6269(2) -0.0926(3) 0.6897(3) 0.103(2) Uani 1 1 d .
H47A H 0.6761 -0.1128 0.7035 0.154 Uiso 1 1 calc R
H47B H 0.6195 -0.0511 0.6515 0.154 Uiso 1 1 calc R
H47C H 0.5897 -0.1294 0.6612 0.154 Uiso 1 1 calc R
C48 C 0.6400(2) -0.1307(2) 0.8335(4) 0.101(2) Uani 1 1 d .
H48A H 0.6908 -0.1455 0.8459 0.152 Uiso 1 1 calc R
H48B H 0.6066 -0.1712 0.8083 0.152 Uiso 1 1 calc R
H48C H 0.6357 -0.1158 0.8868 0.152 Uiso 1 1 calc R
C49 C 0.3534(2) 0.1667(2) 0.8697(3) 0.0532(12) Uani 1 1 d .
H49 H 0.3822 0.1759 0.8337 0.064 Uiso 1 1 calc R
C50 C 0.4061(2) 0.1531(2) 0.9605(2) 0.0569(12) Uani 1 1 d .
H50A H 0.3784 0.1486 0.9971 0.085 Uiso 1 1 calc R
H50B H 0.4407 0.1934 0.9804 0.085 Uiso 1 1 calc R
H50C H 0.4333 0.1084 0.9630 0.085 Uiso 1 1 calc R
C51 C 0.3052(4) 0.2313(2) 0.8646(3) 0.132(3) Uani 1 1 d .
H51A H 0.2712 0.2389 0.8050 0.198 Uiso 1 1 calc R
H51B H 0.3361 0.2741 0.8855 0.198 Uiso 1 1 calc R
H51C H 0.2769 0.2227 0.8999 0.198 Uiso 1 1 calc R
C52 C 0.15978(18) 0.17352(17) 0.6412(2) 0.0299(8) Uani 1 1 d .
H52 H 0.1586 0.1933 0.6954 0.036 Uiso 1 1 calc R
C53 C 0.1967(2) 0.22771(19) 0.6049(3) 0.0520(11) Uani 1 1 d .
H53A H 0.2463 0.2381 0.6474 0.078 Uiso 1 1 calc R
H53B H 0.1677 0.2722 0.5906 0.078 Uiso 1 1 calc R
H53C H 0.2002 0.2080 0.5531 0.078 Uiso 1 1 calc R
C54 C 0.0822(2) 0.1578(2) 0.5800(3) 0.0663(13) Uani 1 1 d .
H54A H 0.0827 0.1386 0.5265 0.099 Uiso 1 1 calc R
H54B H 0.0532 0.2024 0.5681 0.099 Uiso 1 1 calc R
H54C H 0.0602 0.1223 0.6056 0.099 Uiso 1 1 calc R
C55 C 0.1409(3) 0.6485(4) 0.5839(4) 0.121(2) Uani 1 1 d .
H55A H 0.1056 0.6869 0.5798 0.182 Uiso 1 1 calc R
H55B H 0.1181 0.6015 0.5835 0.182 Uiso 1 1 calc R
H55C H 0.1553 0.6517 0.5350 0.182 Uiso 1 1 calc R
C56 C 0.2080(3) 0.6569(2) 0.6657(4) 0.0661(13) Uani 1 1 d .
C57 C 0.2020(3) 0.6430(3) 0.7428(4) 0.0797(17) Uani 1 1 d .
H57 H 0.1560 0.6288 0.7435 0.096 Uiso 1 1 calc R
C58 C 0.2615(4) 0.6496(3) 0.8169(4) 0.0874(19) Uani 1 1 d .
H58 H 0.2571 0.6393 0.8694 0.105 Uiso 1 1 calc R
C59 C 0.3282(3) 0.6709(3) 0.8178(4) 0.0775(16) Uani 1 1 d .
H59 H 0.3698 0.6752 0.8704 0.093 Uiso 1 1 calc R
C60 C 0.3340(3) 0.6860(2) 0.7417(4) 0.0646(14) Uani 1 1 d .
H60 H 0.3796 0.7018 0.7411 0.078 Uiso 1 1 calc R
C61 C 0.2737(3) 0.6783(2) 0.6667(3) 0.0547(12) Uani 1 1 d .
H61 H 0.2781 0.6881 0.6141 0.066 Uiso 1 1 calc R

loop_
_atom_site_aniso_label
_atom_site_aniso_U_11
_atom_site_aniso_U_22
_atom_site_aniso_U_33
_atom_site_aniso_U_23
_atom_site_aniso_U_13
_atom_site_aniso_U_12
Ti1 0.0160(3) 0.0200(3) 0.0213(3) 0.0003(3) 0.0010(2) 0.0011(3)
O1 0.0196(12) 0.0300(14) 0.0203(12) -0.0057(10) 0.0061(10) -0.0029(11)
O2 0.0166(12) 0.0278(13) 0.0247(12) 0.0070(10) 0.0030(10) 0.0019(11)
O3 0.0294(14) 0.0271(14) 0.0277(13) -0.0091(11) 0.0042(11) -0.0074(12)
O4 0.0243(13) 0.0238(13) 0.0311(13) 0.0065(11) 0.0032(11) 0.0066(11)
O5 0.0396(17) 0.065(2) 0.0564(18) -0.0380(16) 0.0068(14) -0.0033(16)
O6 0.0442(18) 0.0500(19) 0.079(2) -0.0406(16) 0.0013(16) 0.0123(15)
O7 0.0451(18) 0.0336(16) 0.0500(17) 0.0175(13) -0.0041(14) 0.0036(13)
O8 0.0460(18) 0.0439(17) 0.0379(16) 0.0146(14) -0.0013(13) 0.0081(14)
N1 0.0181(14) 0.0204(15) 0.0171(14) 0.0001(12) 0.0017(11) 0.0004(13)
N2 0.0166(14) 0.0229(16) 0.0219(15) 0.0015(12) 0.0067(12) 0.0012(13)
C1 0.0167(18) 0.0239(19) 0.0211(19) 0.0076(15) 0.0032(15) 0.0068(15)
C2 0.0234(19) 0.0259(19) 0.0200(18) 0.0043(15) 0.0055(15) 0.0035(16)
C3 0.031(2) 0.032(2) 0.031(2) 0.0031(17) 0.0216(17) 0.0019(17)
C4 0.026(2) 0.022(2) 0.034(2) 0.0026(16) 0.0127(17) 0.0022(16)
C5 0.0256(19) 0.0177(18) 0.0257(19) 0.0004(15) 0.0055(16) 0.0000(15)
C6 0.0205(17) 0.0214(18) 0.0182(17) 0.0039(15) 0.0057(14) 0.0040(15)
C7 0.0258(19) 0.035(2) 0.0196(18) -0.0070(16) 0.0083(15) -0.0004(16)
C8 0.045(2) 0.060(3) 0.027(2) -0.016(2) -0.0015(18) 0.010(2)
C9 0.051(3) 0.034(2) 0.040(2) -0.0111(19) 0.009(2) 0.000(2)
C10 0.055(3) 0.075(3) 0.046(3) -0.026(2) 0.034(2) -0.016(2)
C11 0.038(2) 0.035(2) 0.057(3) -0.009(2) 0.027(2) -0.0131(19)
C12 0.036(2) 0.061(3) 0.091(3) -0.013(3) 0.038(2) -0.016(2)
C13 0.079(4) 0.053(3) 0.082(3) 0.007(3) 0.052(3) -0.024(3)
C14 0.052(3) 0.059(3) 0.076(3) -0.030(2) 0.033(3) -0.037(2)
C15 0.0164(17) 0.0286(19) 0.0176(18) -0.0007(15) 0.0033(14) -0.0022(16)
C16 0.0251(19) 0.0203(18) 0.0238(18) -0.0034(15) 0.0058(15) -0.0058(16)
C17 0.0229(19) 0.0212(19) 0.0280(19) 0.0006(16) 0.0080(15) 0.0033(16)
C18 0.0230(18) 0.0286(19) 0.0239(18) -0.0018(16) 0.0091(15) -0.0025(17)
C19 0.0253(19) 0.026(2) 0.029(2) -0.0072(16) 0.0161(16) -0.0046(16)
C20 0.021(2) 0.038(2) 0.039(2) -0.0093(18) 0.0076(17) 0.0031(18)
C21 0.029(2) 0.038(2) 0.050(3) -0.020(2) 0.008(2) 0.0034(19)
C22 0.058(4) 0.087(4) 0.134(5) -0.081(4) -0.025(3) 0.023(3)
C23 0.029(2) 0.051(3) 0.036(2) -0.024(2) 0.0104(18) -0.006(2)
C24 0.034(2) 0.047(3) 0.029(2) -0.0032(19) 0.0112(17) 0.002(2)
C25 0.040(2) 0.026(2) 0.0232(19) -0.0022(16) 0.0096(17) 0.0001(17)
C26 0.0266(19) 0.027(2) 0.0278(19) 0.0018(16) 0.0112(16) 0.0027(16)
C27 0.0231(19) 0.031(2) 0.0230(19) 0.0043(16) 0.0099(15) 0.0062(16)
C28 0.042(2) 0.031(2) 0.025(2) 0.0032(17) 0.0147(18) 0.0021(18)
C29 0.036(2) 0.049(3) 0.020(2) 0.0013(18) 0.0029(17) -0.002(2)
C30 0.029(2) 0.034(2) 0.030(2) 0.0156(18) 0.0092(17) 0.0082(18)
C31 0.045(3) 0.044(3) 0.054(3) 0.021(2) -0.003(2) 0.008(2)
C32 0.027(2) 0.028(2) 0.040(2) 0.0110(18) 0.0116(18) 0.0013(17)
C33 0.0238(19) 0.031(2) 0.028(2) 0.0029(16) 0.0050(16) -0.0005(17)
C34 0.0198(17) 0.0255(19) 0.0200(18) 0.0033(15) 0.0033(14) 0.0035(16)
C35 0.0180(17) 0.0244(19) 0.0142(17) -0.0016(14) 0.0030(14) 0.0021(15)
C36 0.0156(17) 0.0220(19) 0.0214(19) -0.0058(15) 0.0026(14) -0.0029(15)
C37 0.0234(18) 0.0271(19) 0.0168(17) -0.0046(15) 0.0071(14) -0.0048(16)
C38 0.0214(19) 0.034(2) 0.0224(19) -0.0062(16) 0.0087(15) -0.0047(17)
C39 0.0188(17) 0.0230(19) 0.0288(19) -0.0110(16) 0.0029(15) -0.0062(16)
C40 0.0180(17) 0.0227(19) 0.0225(18) -0.0041(15) -0.0010(14) 0.0004(16)
C41 0.026(2) 0.040(2) 0.025(2) 0.0069(17) 0.0064(16) -0.0042(18)
C42 0.034(2) 0.064(3) 0.031(2) 0.017(2) 0.0001(18) -0.012(2)
C43 0.057(3) 0.040(2) 0.044(2) 0.012(2) 0.027(2) 0.007(2)
C44 0.035(2) 0.057(3) 0.039(2) 0.012(2) 0.0156(19) -0.002(2)
C45 0.0211(19) 0.036(2) 0.032(2) -0.0050(17) 0.0108(16) 0.0019(16)
C46 0.018(2) 0.052(3) 0.075(3) -0.006(2) 0.005(2) 0.000(2)
C47 0.034(3) 0.204(6) 0.060(3) -0.062(4) 0.009(2) 0.032(3)
C48 0.049(3) 0.057(3) 0.222(7) 0.075(4) 0.079(4) 0.039(3)
C49 0.052(3) 0.057(3) 0.043(3) -0.012(2) 0.011(2) -0.028(2)
C50 0.045(3) 0.059(3) 0.044(3) -0.019(2) -0.007(2) -0.003(2)
C51 0.142(6) 0.035(3) 0.110(5) -0.019(3) -0.068(4) 0.015(4)
C52 0.027(2) 0.026(2) 0.032(2) 0.0055(16) 0.0064(16) 0.0101(17)
C53 0.054(3) 0.030(2) 0.073(3) 0.017(2) 0.026(2) 0.006(2)
C54 0.026(2) 0.054(3) 0.098(4) 0.013(3) 0.001(2) 0.018(2)
C55 0.084(5) 0.138(6) 0.140(6) -0.020(5) 0.044(5) -0.031(4)
C56 0.071(4) 0.048(3) 0.091(4) -0.008(3) 0.044(3) -0.011(3)
C57 0.095(5) 0.065(4) 0.113(5) -0.012(4) 0.078(4) -0.016(3)
C58 0.128(6) 0.068(4) 0.102(5) -0.001(4) 0.084(5) 0.012(4)
C59 0.089(4) 0.066(4) 0.082(4) -0.012(3) 0.039(3) 0.034(3)
C60 0.069(4) 0.045(3) 0.094(4) -0.007(3) 0.048(3) 0.007(3)
C61 0.070(3) 0.032(2) 0.079(4) 0.004(2) 0.049(3) 0.002(2)

loop_
_atom_type_symbol
_atom_type_description
_atom_type_scat_dispersion_real
_atom_type_scat_dispersion_imag
_atom_type_scat_source
C C 0.0033 0.0016 'International Tables Vol C Tables 4.2.6.8 and 6.1.1.4'
H H 0.0000 0.0000 'International Tables Vol C Tables 4.2.6.8 and 6.1.1.4'
N N 0.0061 0.0033 'International Tables Vol C Tables 4.2.6.8 and 6.1.1.4'
O O 0.0106 0.0060 'International Tables Vol C Tables 4.2.6.8 and 6.1.1.4'
Ti Ti 0.2776 0.4457 'International Tables Vol C Tables 4.2.6.8 and 6.1.1.4'

loop_
_geom_angle_atom_site_label_1
_geom_angle_atom_site_label_2
_geom_angle_atom_site_label_3
_geom_angle
O3 Ti1 O4 106.58(10)
O3 Ti1 O2 96.37(10)
O4 Ti1 O2 91.76(9)
O3 Ti1 O1 90.96(9)
O4 Ti1 O1 96.55(10)
O2 Ti1 O1 166.90(9)
O3 Ti1 N1 163.21(9)
O4 Ti1 N1 88.82(9)
O2 Ti1 N1 89.65(9)
O1 Ti1 N1 80.45(9)
O3 Ti1 N2 90.70(10)
O4 Ti1 N2 161.66(9)
O2 Ti1 N2 80.04(8)
O1 Ti1 N2 89.05(9)
N1 Ti1 N2 74.87(8)
C1 O1 Ti1 143.8(2)
C36 O2 Ti1 144.2(2)
C49 O3 Ti1 149.0(2)
C52 O4 Ti1 143.7(2)
C23 O5 C22 104.3(3)
C21 O6 C22 104.7(3)
C32 O7 C31 105.4(3)
C30 O8 C31 104.4(3)
C16 N1 C15 109.8(2)
C16 N1 C18 112.7(2)
C15 N1 C18 108.2(2)
C16 N1 Ti1 109.62(17)
C15 N1 Ti1 110.21(18)
C18 N1 Ti1 106.33(17)
C17 N2 C26 113.1(2)
C17 N2 C34 109.6(2)
C26 N2 C34 107.6(2)
C17 N2 Ti1 109.07(17)
C26 N2 Ti1 107.76(17)
C34 N2 Ti1 109.60(17)
O1 C1 C6 120.8(3)
O1 C1 C2 120.0(3)
C6 C1 C2 119.2(3)
C3 C2 C1 117.3(3)
C3 C2 C7 121.0(3)
C1 C2 C7 121.5(3)
C2 C3 C4 124.4(3)
C2 C3 H3 117.8
C4 C3 H3 117.8
C5 C4 C3 115.9(3)
C5 C4 C11 123.9(3)
C3 C4 C11 120.2(3)
C4 C5 C6 123.0(3)
C4 C5 H5 118.5
C6 C5 H5 118.5
C5 C6 C1 120.1(3)
C5 C6 C15 119.0(3)
C1 C6 C15 120.7(3)
C10 C7 C8 107.8(3)
C10 C7 C9 108.0(3)
C8 C7 C9 108.9(3)
C10 C7 C2 111.9(3)
C8 C7 C2 111.8(3)
C9 C7 C2 108.3(3)
C7 C8 H8A 109.5
C7 C8 H8B 109.5
H8A C8 H8B 109.5
C7 C8 H8C 109.5
H8A C8 H8C 109.5
H8B C8 H8C 109.5
C7 C9 H9A 109.5
C7 C9 H9B 109.5
H9A C9 H9B 109.5
C7 C9 H9C 109.5
H9A C9 H9C 109.5
H9B C9 H9C 109.5
C7 C10 H10A 109.5
C7 C10 H10B 109.5
H10A C10 H10B 109.5
C7 C10 H10C 109.5
H10A C10 H10C 109.5
H10B C10 H10C 109.5
C14 C11 C4 113.0(3)
C14 C11 C13 109.0(3)
C4 C11 C13 109.7(3)
C14 C11 C12 107.3(3)
C4 C11 C12 109.9(3)
C13 C11 C12 107.8(3)
C11 C12 H12A 109.5
C11 C12 H12B 109.5
H12A C12 H12B 109.5
C11 C12 H12C 109.5
H12A C12 H12C 109.5
H12B C12 H12C 109.5
C11 C13 H13A 109.5
C11 C13 H13B 109.5
H13A C13 H13B 109.5
C11 C13 H13C 109.5
H13A C13 H13C 109.5
H13B C13 H13C 109.5
C11 C14 H14A 109.5
C11 C14 H14B 109.5
H14A C14 H14B 109.5
C11 C14 H14C 109.5
H14A C14 H14C 109.5
H14B C14 H14C 109.5
N1 C15 C6 117.1(2)
N1 C15 H15A 108.0
C6 C15 H15A 108.0
N1 C15 H15B 108.0
C6 C15 H15B 108.0
H15A C15 H15B 107.3
N1 C16 C17 111.2(2)
N1 C16 H16A 109.4
C17 C16 H16A 109.4
N1 C16 H16B 109.4
C17 C16 H16B 109.4
H16A C16 H16B 108.0
N2 C17 C16 110.7(2)
N2 C17 H17A 109.5
C16 C17 H17A 109.5
N2 C17 H17B 109.5
C16 C17 H17B 109.5
H17A C17 H17B 108.1
N1 C18 C19 117.6(3)
N1 C18 H18A 107.9
C19 C18 H18A 107.9
N1 C18 H18B 107.9
C19 C18 H18B 107.9
H18A C18 H18B 107.2
C25 C19 C20 119.0(3)
C25 C19 C18 119.7(3)
C20 C19 C18 121.3(3)
C21 C20 C19 117.8(3)
C21 C20 H20 121.1
C19 C20 H20 121.1
C20 C21 C23 122.1(3)
C20 C21 O6 128.3(4)
C23 C21 O6 109.6(3)
O5 C22 O6 110.6(3)
O5 C22 H22A 109.5
O6 C22 H22A 109.5
O5 C22 H22B 109.5
O6 C22 H22B 109.5
H22A C22 H22B 108.1
C24 C23 C21 122.4(3)
C24 C23 O5 127.3(4)
C21 C23 O5 110.3(3)
C23 C24 C25 115.7(3)
C23 C24 H24 122.2
C25 C24 H24 122.2
C19 C25 C24 123.1(3)
C19 C25 H25 118.4
C24 C25 H25 118.4
N2 C26 C27 118.1(3)
N2 C26 H26A 107.8
C27 C26 H26A 107.8
N2 C26 H26B 107.8
C27 C26 H26B 107.8
H26A C26 H26B 107.1
C28 C27 C33 119.5(3)
C28 C27 C26 119.7(3)
C33 C27 C26 120.7(3)
C27 C28 C29 122.9(3)
C27 C28 H28 118.5
C29 C28 H28 118.5
C30 C29 C28 116.1(3)
C30 C29 H29 122.0
C28 C29 H29 122.0
C29 C30 C32 121.8(3)
C29 C30 O8 128.1(3)
C32 C30 O8 109.9(3)
O7 C31 O8 109.6(3)
O7 C31 H31A 109.8
O8 C31 H31A 109.8
O7 C31 H31B 109.8
O8 C31 H31B 109.8
H31A C31 H31B 108.2
C33 C32 C30 121.9(3)
C33 C32 O7 128.7(3)
C30 C32 O7 109.4(3)
C32 C33 C27 117.8(3)
C32 C33 H33 121.1
C27 C33 H33 121.1
N2 C34 C35 117.4(2)
N2 C34 H34A 108.0
C35 C34 H34A 108.0
N2 C34 H34B 108.0
C35 C34 H34B 108.0
H34A C34 H34B 107.2
C40 C35 C36 120.4(3)
C40 C35 C34 118.4(3)
C36 C35 C34 120.9(3)
O2 C36 C35 120.2(3)
O2 C36 C37 120.9(3)
C35 C36 C37 118.9(3)
C38 C37 C36 117.8(3)
C38 C37 C41 121.0(3)
C36 C37 C41 121.1(3)
C39 C38 C37 123.9(3)
C39 C38 H38 118.1
C37 C38 H38 118.1
C40 C39 C38 116.3(3)
C40 C39 C45 122.8(3)
C38 C39 C45 120.8(3)
C39 C40 C35 122.5(3)
C39 C40 H40 118.8
C35 C40 H40 118.8
C42 C41 C43 109.9(3)
C42 C41 C44 107.9(3)
C43 C41 C44 106.9(3)
C42 C41 C37 111.5(3)
C43 C41 C37 109.2(3)
C44 C41 C37 111.4(3)
C41 C42 H42A 109.5
C41 C42 H42B 109.5
H42A C42 H42B 109.5
C41 C42 H42C 109.5
H42A C42 H42C 109.5
H42B C42 H42C 109.5
C41 C43 H43A 109.5
C41 C43 H43B 109.5
H43A C43 H43B 109.5
C41 C43 H43C 109.5
H43A C43 H43C 109.5
H43B C43 H43C 109.5
C41 C44 H44A 109.5
C41 C44 H44B 109.5
H44A C44 H44B 109.5
C41 C44 H44C 109.5
H44A C44 H44C 109.5
H44B C44 H44C 109.5
C48 C45 C46 107.9(3)
C48 C45 C47 108.7(4)
C46 C45 C47 106.6(3)
C48 C45 C39 112.4(3)
C46 C45 C39 109.4(3)
C47 C45 C39 111.6(3)
C45 C46 H46A 109.5
C45 C46 H46B 109.5
H46A C46 H46B 109.5
C45 C46 H46C 109.5
H46A C46 H46C 109.5
H46B C46 H46C 109.5
C45 C47 H47A 109.5
C45 C47 H47B 109.5
H47A C47 H47B 109.5
C45 C47 H47C 109.5
H47A C47 H47C 109.5
H47B C47 H47C 109.5
C45 C48 H48A 109.5
C45 C48 H48B 109.5
H48A C48 H48B 109.5
C45 C48 H48C 109.5
H48A C48 H48C 109.5
H48B C48 H48C 109.5
O3 C49 C50 110.8(3)
O3 C49 C51 107.9(4)
C50 C49 C51 111.0(4)
O3 C49 H49 109.0
C50 C49 H49 109.0
C51 C49 H49 109.0
C49 C50 H50A 109.5
C49 C50 H50B 109.5
H50A C50 H50B 109.5
C49 C50 H50C 109.5
H50A C50 H50C 109.5
H50B C50 H50C 109.5
C49 C51 H51A 109.5
C49 C51 H51B 109.5
H51A C51 H51B 109.5
C49 C51 H51C 109.5
H51A C51 H51C 109.5
H51B C51 H51C 109.5
O4 C52 C54 109.9(3)
O4 C52 C53 108.8(3)
C54 C52 C53 111.8(3)
O4 C52 H52 108.8
C54 C52 H52 108.8
C53 C52 H52 108.8
C52 C53 H53A 109.5
C52 C53 H53B 109.5
H53A C53 H53B 109.5
C52 C53 H53C 109.5
H53A C53 H53C 109.5
H53B C53 H53C 109.5
C52 C54 H54A 109.5
C52 C54 H54B 109.5
H54A C54 H54B 109.5
C52 C54 H54C 109.5
H54A C54 H54C 109.5
H54B C54 H54C 109.5
C56 C55 H55A 109.5
C56 C55 H55B 109.5
H55A C55 H55B 109.5
C56 C55 H55C 109.5
H55A C55 H55C 109.5
H55B C55 H55C 109.5
C61 C56 C57 118.8(5)
C61 C56 C55 122.3(5)
C57 C56 C55 118.9(5)
C58 C57 C56 119.9(5)
C58 C57 H57 120.0
C56 C57 H57 120.0
C57 C58 C59 121.2(6)
C57 C58 H58 119.4
C59 C58 H58 119.4
C58 C59 C60 119.0(6)
C58 C59 H59 120.5
C60 C59 H59 120.5
C61 C60 C59 119.5(5)
C61 C60 H60 120.3
C59 C60 H60 120.3
C56 C61 C60 121.5(5)
C56 C61 H61 119.2
C60 C61 H61 119.2

loop_
_geom_bond_atom_site_label_1
_geom_bond_atom_site_label_2
_geom_bond_distance
Ti1 O3 1.800(2)
Ti1 O4 1.810(2)
Ti1 O2 1.908(2)
Ti1 O1 1.911(2)
Ti1 N1 2.381(3)
Ti1 N2 2.390(3)
O1 C1 1.339(4)
O2 C36 1.343(3)
O3 C49 1.412(4)
O4 C52 1.420(4)
O5 C23 1.388(4)
O5 C22 1.408(5)
O6 C21 1.384(4)
O6 C22 1.415(5)
O7 C32 1.384(4)
O7 C31 1.411(4)
O8 C30 1.392(4)
O8 C31 1.422(4)
N1 C16 1.485(4)
N1 C15 1.493(4)
N1 C18 1.501(4)
N2 C17 1.487(4)
N2 C26 1.504(4)
N2 C34 1.505(4)
C1 C6 1.407(4)
C1 C2 1.428(4)
C2 C3 1.399(4)
C2 C7 1.549(4)
C3 C4 1.406(4)
C3 H3 0.9500
C4 C5 1.383(4)
C4 C11 1.529(5)
C5 C6 1.391(4)
C5 H5 0.9500
C6 C15 1.515(4)
C7 C10 1.527(5)
C7 C8 1.534(5)
C7 C9 1.546(5)
C8 H8A 0.9800
C8 H8B 0.9800
C8 H8C 0.9800
C9 H9A 0.9800
C9 H9B 0.9800
C9 H9C 0.9800
C10 H10A 0.9800
C10 H10B 0.9800
C10 H10C 0.9800
C11 C14 1.522(5)
C11 C13 1.540(5)
C11 C12 1.548(5)
C12 H12A 0.9800
C12 H12B 0.9800
C12 H12C 0.9800
C13 H13A 0.9800
C13 H13B 0.9800
C13 H13C 0.9800
C14 H14A 0.9800
C14 H14B 0.9800
C14 H14C 0.9800
C15 H15A 0.9900
C15 H15B 0.9900
C16 C17 1.512(4)
C16 H16A 0.9900
C16 H16B 0.9900
C17 H17A 0.9900
C17 H17B 0.9900
C18 C19 1.514(4)
C18 H18A 0.9900
C18 H18B 0.9900
C19 C25 1.391(4)
C19 C20 1.395(4)
C20 C21 1.367(5)
C20 H20 0.9500
C21 C23 1.374(5)
C22 H22A 0.9900
C22 H22B 0.9900
C23 C24 1.364(5)
C24 C25 1.397(4)
C24 H24 0.9500
C25 H25 0.9500
C26 C27 1.520(4)
C26 H26A 0.9900
C26 H26B 0.9900
C27 C28 1.376(4)
C27 C33 1.397(4)
C28 C29 1.399(5)
C28 H28 0.9500
C29 C30 1.367(5)
C29 H29 0.9500
C30 C32 1.381(5)
C31 H31A 0.9900
C31 H31B 0.9900
C32 C33 1.369(4)
C33 H33 0.9500
C34 C35 1.509(4)
C34 H34A 0.9900
C34 H34B 0.9900
C35 C40 1.389(4)
C35 C36 1.408(4)
C36 C37 1.419(4)
C37 C38 1.402(4)
C37 C41 1.547(4)
C38 C39 1.401(4)
C38 H38 0.9500
C39 C40 1.385(4)
C39 C45 1.533(4)
C40 H40 0.9500
C41 C42 1.526(5)
C41 C43 1.526(5)
C41 C44 1.535(4)
C42 H42A 0.9800
C42 H42B 0.9800
C42 H42C 0.9800
C43 H43A 0.9800
C43 H43B 0.9800
C43 H43C 0.9800
C44 H44A 0.9800
C44 H44B 0.9800
C44 H44C 0.9800
C45 C48 1.502(5)
C45 C46 1.520(5)
C45 C47 1.524(5)
C46 H46A 0.9800
C46 H46B 0.9800
C46 H46C 0.9800
C47 H47A 0.9800
C47 H47B 0.9800
C47 H47C 0.9800
C48 H48A 0.9800
C48 H48B 0.9800
C48 H48C 0.9800
C49 C50 1.503(5)
C49 C51 1.512(6)
C49 H49 1.0000
C50 H50A 0.9800
C50 H50B 0.9800
C50 H50C 0.9800
C51 H51A 0.9800
C51 H51B 0.9800
C51 H51C 0.9800
C52 C54 1.502(5)
C52 C53 1.509(5)
C52 H52 1.0000
C53 H53A 0.9800
C53 H53B 0.9800
C53 H53C 0.9800
C54 H54A 0.9800
C54 H54B 0.9800
C54 H54C 0.9800
C55 C56 1.504(7)
C55 H55A 0.9800
C55 H55B 0.9800
C55 H55C 0.9800
C56 C61 1.350(6)
C56 C57 1.386(6)
C57 C58 1.346(7)
C57 H57 0.9500
C58 C59 1.368(7)
C58 H58 0.9500
C59 C60 1.373(6)
C59 H59 0.9500
C60 C61 1.366(6)
C60 H60 0.9500
C61 H61 0.9500

loop_
_geom_torsion_atom_site_label_1
_geom_torsion_atom_site_label_2
_geom_torsion_atom_site_label_3
_geom_torsion_atom_site_label_4
_geom_torsion
O3 Ti1 O1 C1 173.8(3)
O4 Ti1 O1 C1 67.0(3)
O2 Ti1 O1 C1 -62.0(6)
N1 Ti1 O1 C1 -20.7(3)
N2 Ti1 O1 C1 -95.5(3)
O3 Ti1 O2 C36 64.9(3)
O4 Ti1 O2 C36 171.8(3)
O1 Ti1 O2 C36 -58.7(6)
N1 Ti1 O2 C36 -99.3(3)
N2 Ti1 O2 C36 -24.6(3)
O4 Ti1 O3 C49 -50.2(5)
O2 Ti1 O3 C49 43.6(5)
O1 Ti1 O3 C49 -147.3(5)
N1 Ti1 O3 C49 153.9(4)
N2 Ti1 O3 C49 123.6(5)
O3 Ti1 O4 C52 -37.5(3)
O2 Ti1 O4 C52 -134.7(3)
O1 Ti1 O4 C52 55.4(3)
N1 Ti1 O4 C52 135.7(3)
N2 Ti1 O4 C52 162.5(3)
O3 Ti1 N1 C16 -18.4(4)
O4 Ti1 N1 C16 -175.29(19)
O2 Ti1 N1 C16 92.94(19)
O1 Ti1 N1 C16 -78.44(19)
N2 Ti1 N1 C16 13.17(18)
O3 Ti1 N1 C15 102.6(4)
O4 Ti1 N1 C15 -54.36(19)
O2 Ti1 N1 C15 -146.12(18)
O1 Ti1 N1 C15 42.49(18)
N2 Ti1 N1 C15 134.11(19)
O3 Ti1 N1 C18 -140.5(3)
O4 Ti1 N1 C18 62.64(19)
O2 Ti1 N1 C18 -29.13(18)
O1 Ti1 N1 C18 159.48(19)
N2 Ti1 N1 C18 -108.90(19)
O3 Ti1 N2 C17 -173.11(18)
O4 Ti1 N2 C17 -12.3(4)
O2 Ti1 N2 C17 -76.77(18)
O1 Ti1 N2 C17 95.94(18)
N1 Ti1 N2 C17 15.58(18)
O3 Ti1 N2 C26 63.73(19)
O4 Ti1 N2 C26 -135.5(3)
O2 Ti1 N2 C26 160.1(2)
O1 Ti1 N2 C26 -27.21(19)
N1 Ti1 N2 C26 -107.57(19)
O3 Ti1 N2 C34 -53.06(19)
O4 Ti1 N2 C34 107.8(3)
O2 Ti1 N2 C34 43.28(18)
O1 Ti1 N2 C34 -144.01(18)
N1 Ti1 N2 C34 135.63(19)
Ti1 O1 C1 C6 5.8(5)
Ti1 O1 C1 C2 -172.7(2)
O1 C1 C2 C3 -177.4(3)
C6 C1 C2 C3 4.2(4)
O1 C1 C2 C7 7.2(4)
C6 C1 C2 C7 -171.3(3)
C1 C2 C3 C4 -1.6(5)
C7 C2 C3 C4 173.8(3)
C2 C3 C4 C5 -0.8(5)
C2 C3 C4 C11 -179.8(3)
C3 C4 C5 C6 0.7(5)
C11 C4 C5 C6 179.7(3)
C4 C5 C6 C1 1.9(5)
C4 C5 C6 C15 -172.5(3)
O1 C1 C6 C5 177.2(3)
C2 C1 C6 C5 -4.4(4)
O1 C1 C6 C15 -8.5(4)
C2 C1 C6 C15 169.9(3)
C3 C2 C7 C10 5.6(4)
C1 C2 C7 C10 -179.1(3)
C3 C2 C7 C8 126.6(3)
C1 C2 C7 C8 -58.1(4)
C3 C2 C7 C9 -113.3(3)
C1 C2 C7 C9 61.9(4)
C5 C4 C11 C14 -2.5(5)
C3 C4 C11 C14 176.4(3)
C5 C4 C11 C13 119.4(4)
C3 C4 C11 C13 -61.7(4)
C5 C4 C11 C12 -122.3(4)
C3 C4 C11 C12 56.7(4)
C16 N1 C15 C6 59.2(3)
C18 N1 C15 C6 -177.5(3)
Ti1 N1 C15 C6 -61.7(3)
C5 C6 C15 N1 -141.9(3)
C1 C6 C15 N1 43.8(4)
C15 N1 C16 C17 -161.9(2)
C18 N1 C16 C17 77.5(3)
Ti1 N1 C16 C17 -40.7(3)
C26 N2 C17 C16 77.3(3)
C34 N2 C17 C16 -162.7(2)
Ti1 N2 C17 C16 -42.6(3)
N1 C16 C17 N2 57.5(3)
C16 N1 C18 C19 72.5(3)
C15 N1 C18 C19 -49.0(4)
Ti1 N1 C18 C19 -167.4(2)
N1 C18 C19 C25 95.4(4)
N1 C18 C19 C20 -88.4(4)
C25 C19 C20 C21 -0.9(5)
C18 C19 C20 C21 -177.1(3)
C19 C20 C21 C23 -0.2(6)
C19 C20 C21 O6 178.7(3)
C22 O6 C21 C20 -175.2(5)
C22 O6 C21 C23 3.9(5)
C23 O5 C22 O6 7.3(6)
C21 O6 C22 O5 -7.0(6)
C20 C21 C23 C24 1.2(6)
O6 C21 C23 C24 -177.9(3)
C20 C21 C23 O5 179.7(3)
O6 C21 C23 O5 0.6(4)
C22 O5 C23 C24 173.6(4)
C22 O5 C23 C21 -4.8(5)
C21 C23 C24 C25 -1.0(5)
O5 C23 C24 C25 -179.2(3)
C20 C19 C25 C24 1.1(5)
C18 C19 C25 C24 177.3(3)
C23 C24 C25 C19 -0.1(5)
C17 N2 C26 C27 72.4(3)
C34 N2 C26 C27 -48.9(3)
Ti1 N2 C26 C27 -167.0(2)
N2 C26 C27 C28 100.6(3)
N2 C26 C27 C33 -83.0(4)
C33 C27 C28 C29 1.3(5)
C26 C27 C28 C29 177.7(3)
C27 C28 C29 C30 1.2(5)
C28 C29 C30 C32 -2.5(5)
C28 C29 C30 O8 -177.4(3)
C31 O8 C30 C29 -177.8(4)
C31 O8 C30 C32 6.9(4)
C32 O7 C31 O8 11.5(4)
C30 O8 C31 O7 -11.4(4)
C29 C30 C32 C33 1.4(5)
O8 C30 C32 C33 177.1(3)
C29 C30 C32 O7 -175.6(3)
O8 C30 C32 O7 0.0(4)
C31 O7 C32 C33 176.2(4)
C31 O7 C32 C30 -7.0(4)
C30 C32 C33 C27 1.1(5)
O7 C32 C33 C27 177.6(3)
C28 C27 C33 C32 -2.4(5)
C26 C27 C33 C32 -178.8(3)
C17 N2 C34 C35 57.9(3)
C26 N2 C34 C35 -178.7(3)
Ti1 N2 C34 C35 -61.8(3)
N2 C34 C35 C40 -142.0(3)
N2 C34 C35 C36 44.0(4)
Ti1 O2 C36 C35 10.4(5)
Ti1 O2 C36 C37 -169.1(2)
C40 C35 C36 O2 176.1(3)
C34 C35 C36 O2 -10.1(4)
C40 C35 C36 C37 -4.4(4)
C34 C35 C36 C37 169.4(3)
O2 C36 C37 C38 -177.7(3)
C35 C36 C37 C38 2.8(4)
O2 C36 C37 C41 6.4(4)
C35 C36 C37 C41 -173.1(3)
C36 C37 C38 C39 0.3(5)
C41 C37 C38 C39 176.2(3)
C37 C38 C39 C40 -1.7(5)
C37 C38 C39 C45 -179.2(3)
C38 C39 C40 C35 0.1(5)
C45 C39 C40 C35 177.5(3)
C36 C35 C40 C39 3.0(5)
C34 C35 C40 C39 -171.0(3)
C38 C37 C41 C42 122.8(3)
C36 C37 C41 C42 -61.4(4)
C38 C37 C41 C43 -115.5(3)
C36 C37 C41 C43 60.2(4)
C38 C37 C41 C44 2.3(4)
C36 C37 C41 C44 178.0(3)
C40 C39 C45 C48 14.3(5)
C38 C39 C45 C48 -168.4(4)
C40 C39 C45 C46 -105.6(4)
C38 C39 C45 C46 71.7(4)
C40 C39 C45 C47 136.7(4)
C38 C39 C45 C47 -46.0(5)
Ti1 O3 C49 C50 -145.4(3)
Ti1 O3 C49 C51 92.9(5)
Ti1 O4 C52 C54 -121.0(3)
Ti1 O4 C52 C53 116.2(3)
C61 C56 C57 C58 -1.2(7)
C55 C56 C57 C58 179.5(5)
C56 C57 C58 C59 0.9(8)
C57 C58 C59 C60 0.3(8)
C58 C59 C60 C61 -1.2(7)
C57 C56 C61 C60 0.3(7)
C55 C56 C61 C60 179.5(5)
C59 C60 C61 C56 0.9(7)
